data_4314721
loop_
_publ_author_name
'Jamie S. Ritch'
'Tristram Chivers'
'Kibriya Ahmad'
'Mohammad Afzaal'
'Paul O'Brien'

_publ_contact_author_address
;
Department of Chemistry
University of Calgary
2500 University Drive NW
Calgary AB  T2N 1N4
Canada
;
_publ_contact_author_name 'Prof. Tristram Chivers'
_publ_section_title
;
 Synthesis, Structures, and Multinuclear NMR Spectra of Tin(II) and
 Lead(II) Complexes of Tellurium-Containing Imidodiphosphinate Ligands:
 Preparation of Two Morphologies of Phase-Pure PbTe from a Single-Source
 Precursor
;
_journal_name_full 'Inorganic Chemistry'
_journal_page_first 1198
_journal_page_last 1205
_journal_paper_doi 10.1021/ic9021728
_journal_volume 49
_journal_year 2010
_chemical_formula_sum 'C24 H56 N2 P4 Sn Te4'
_chemical_formula_weight 1125.68
_chemical_name_systematic
; 
 ? 
;
_space_group_IT_number 15
_symmetry_cell_setting monoclinic
_symmetry_space_group_name_Hall '-C 2yc'
_symmetry_space_group_name_H-M 'C 1 2/c 1'
_atom_sites_solution_hydrogens geom
_atom_sites_solution_primary direct
_atom_sites_solution_secondary difmap
_audit_creation_method SHELXL-97
_cell_angle_alpha 90.00
_cell_angle_beta 120.00(3)
_cell_angle_gamma 90.00
_cell_formula_units_Z 8
_cell_length_a 34.829(7)
_cell_length_b 9.792(2)
_cell_length_c 25.993(5)
_cell_measurement_reflns_used 42630
_cell_measurement_temperature 173(2)
_cell_measurement_theta_max 25.03
_cell_measurement_theta_min 3.21
_cell_volume 7677(4)
_computing_cell_refinement 'Nonius DENZO'
_computing_data_collection 'Nonius COLLECT'
_computing_data_reduction 'Nonius DENZO'
_computing_molecular_graphics 'Bruker SHELXTL'
_computing_publication_material 'Bruker SHELXTL'
_computing_structure_refinement 'SHELXL-97 (Sheldrick, 1997)'
_computing_structure_solution 'SHELXS-97 (Sheldrick, 1990)'
_diffrn_ambient_temperature 173(2)
_diffrn_measured_fraction_theta_full 0.997
_diffrn_measured_fraction_theta_max 0.997
_diffrn_measurement_device_type 'Nonius KappaCCD'
_diffrn_measurement_method 'phi\omega scans'
_diffrn_radiation_monochromator graphite
_diffrn_radiation_source 'fine-focus sealed tube'
_diffrn_radiation_type MoK\a
_diffrn_radiation_wavelength 0.71073
_diffrn_reflns_av_R_equivalents 0.0499
_diffrn_reflns_av_sigmaI/netI 0.0653
_diffrn_reflns_limit_h_max 41
_diffrn_reflns_limit_h_min -41
_diffrn_reflns_limit_k_max 11
_diffrn_reflns_limit_k_min -11
_diffrn_reflns_limit_l_max 30
_diffrn_reflns_limit_l_min -30
_diffrn_reflns_number 42630
_diffrn_reflns_theta_full 25.03
_diffrn_reflns_theta_max 25.03
_diffrn_reflns_theta_min 3.21
_exptl_absorpt_coefficient_mu 3.829
_exptl_absorpt_correction_T_max 0.9627
_exptl_absorpt_correction_T_min 0.7493
_exptl_absorpt_correction_type integration
_exptl_absorpt_process_details 'HKL Scalepack (Otwinowski & Minor 1997)'
_exptl_crystal_colour yellow
_exptl_crystal_density_diffrn 1.948
_exptl_crystal_density_method 'not measured'
_exptl_crystal_description needle
_exptl_crystal_F_000 4256
_exptl_crystal_size_max 0.08
_exptl_crystal_size_mid 0.04
_exptl_crystal_size_min 0.01
_refine_diff_density_max 0.781
_refine_diff_density_min -0.779
_refine_diff_density_rms 0.164
_refine_ls_extinction_method none
_refine_ls_goodness_of_fit_ref 1.050
_refine_ls_hydrogen_treatment constr
_refine_ls_matrix_type full
_refine_ls_number_parameters 316
_refine_ls_number_reflns 6773
_refine_ls_number_restraints 0
_refine_ls_restrained_S_all 1.050
_refine_ls_R_factor_all 0.0755
_refine_ls_R_factor_gt 0.0385
_refine_ls_shift/su_max 0.001
_refine_ls_shift/su_mean 0.000
_refine_ls_structure_factor_coef Fsqd
_refine_ls_weighting_details 'calc w=1/[\s^2^(Fo^2^)+(0.0375P)^2^+8.5537P] where P=(Fo^2^+2Fc^2^)/3'
_refine_ls_weighting_scheme calc
_refine_ls_wR_factor_gt 0.0776
_refine_ls_wR_factor_ref 0.0920
_reflns_number_gt 4662
_reflns_number_total 6773
_reflns_threshold_expression >2sigma(I)
_cod_data_source_file ic9021728_si_002_3.cif
_cod_data_source_block Compound5
_cod_depositor_comments
;
The following automatic conversions were performed:

'_symmetry_cell_setting' value 'Monoclinic' changed to 'monoclinic'
according to the built-in table from CIF Core dictionary named
'cif_core.dic' version 2.4.1 from 2010-06-29.

Automatic conversion script
Id: cif_fix_values 1646 2011-03-28 12:23:43Z adriana 
;
_cod_database_code 4314721

loop_
_symmetry_equiv_pos_as_xyz
'x, y, z'
'-x, y, -z+1/2'
'x+1/2, y+1/2, z'
'-x+1/2, y+1/2, -z+1/2'
'-x, -y, -z'
'x, -y, z-1/2'
'-x+1/2, -y+1/2, -z'
'x+1/2, -y+1/2, z-1/2'

loop_
_atom_site_label
_atom_site_type_symbol
_atom_site_fract_x
_atom_site_fract_y
_atom_site_fract_z
_atom_site_U_iso_or_equiv
_atom_site_adp_type
_atom_site_occupancy
_atom_site_symmetry_multiplicity
_atom_site_calc_flag
_atom_site_refinement_flags
_atom_site_disorder_assembly
_atom_site_disorder_group
Sn1 Sn 0.070817(16) 0.64265(5) 0.35299(2) 0.03337(14) Uani 1 1 d . . .
Te1 Te 0.092889(17) 0.61215(5) 0.48565(2) 0.03829(14) Uani 1 1 d . . .
Te2 Te 0.10375(2) 0.91739(5) 0.36370(2) 0.04140(15) Uani 1 1 d . . .
Te4 Te 0.156836(16) 0.51712(5) 0.379179(19) 0.03530(14) Uani 1 1 d . . .
Te3 Te 0.048399(16) 0.73335(5) 0.22134(2) 0.03633(14) Uani 1 1 d . . .
P1 P 0.14334(6) 0.78842(18) 0.54703(8) 0.0293(4) Uani 1 1 d . . .
P2 P 0.12199(6) 1.02077(19) 0.45957(7) 0.0292(4) Uani 1 1 d . . .
P4 P 0.13792(6) 0.39826(19) 0.28703(7) 0.0278(4) Uani 1 1 d . . .
P3 P 0.09821(6) 0.62037(19) 0.19509(7) 0.0282(4) Uani 1 1 d . . .
N1 N 0.1416(2) 0.9327(6) 0.5179(2) 0.0338(14) Uani 1 1 d . . .
N2 N 0.12226(19) 0.4816(6) 0.2275(2) 0.0323(14) Uani 1 1 d . . .
C1 C 0.0871(3) 0.8877(9) 0.5834(4) 0.056(2) Uani 1 1 d . . .
H1B H 0.0810 0.9052 0.6158 0.084 Uiso 1 1 calc R . .
H1C H 0.0645 0.8259 0.5544 0.084 Uiso 1 1 calc R . .
H1D H 0.0865 0.9741 0.5640 0.084 Uiso 1 1 calc R . .
C2 C 0.1328(2) 0.8222(8) 0.6086(3) 0.0353(18) Uani 1 1 d . . .
H2B H 0.1328 0.7333 0.6275 0.042 Uiso 1 1 calc R . .
C3 C 0.1690(3) 0.9136(8) 0.6554(3) 0.047(2) Uani 1 1 d . . .
H3A H 0.1629 0.9297 0.6879 0.070 Uiso 1 1 calc R . .
H3B H 0.1694 1.0010 0.6374 0.070 Uiso 1 1 calc R . .
H3C H 0.1978 0.8686 0.6711 0.070 Uiso 1 1 calc R . .
C4 C 0.2087(3) 0.6032(8) 0.6232(3) 0.051(2) Uani 1 1 d . . .
H4A H 0.2394 0.5719 0.6403 0.077 Uiso 1 1 calc R . .
H4B H 0.1884 0.5287 0.6005 0.077 Uiso 1 1 calc R . .
H4C H 0.2032 0.6313 0.6552 0.077 Uiso 1 1 calc R . .
C5 C 0.2007(2) 0.7256(8) 0.5816(3) 0.0387(19) Uani 1 1 d . . .
H5A H 0.2208 0.8013 0.6062 0.046 Uiso 1 1 calc R . .
C6 C 0.2123(3) 0.6905(9) 0.5347(4) 0.052(2) Uani 1 1 d . . .
H6A H 0.2429 0.6568 0.5537 0.078 Uiso 1 1 calc R . .
H6B H 0.2095 0.7722 0.5113 0.078 Uiso 1 1 calc R . .
H6C H 0.1921 0.6196 0.5085 0.078 Uiso 1 1 calc R . .
C7 C 0.2078(2) 1.0802(8) 0.4872(3) 0.044(2) Uani 1 1 d . . .
H7A H 0.2299 1.1501 0.4937 0.066 Uiso 1 1 calc R . .
H7B H 0.2030 1.0215 0.4540 0.066 Uiso 1 1 calc R . .
H7C H 0.2184 1.0248 0.5232 0.066 Uiso 1 1 calc R . .
C8 C 0.1645(2) 1.1487(7) 0.4728(3) 0.0377(18) Uani 1 1 d . . .
H8A H 0.1540 1.2037 0.4358 0.045 Uiso 1 1 calc R . .
C9 C 0.1722(3) 1.2450(8) 0.5230(3) 0.053(2) Uani 1 1 d . . .
H9A H 0.1950 1.3120 0.5290 0.080 Uiso 1 1 calc R . .
H9B H 0.1821 1.1925 0.5596 0.080 Uiso 1 1 calc R . .
H9C H 0.1445 1.2925 0.5128 0.080 Uiso 1 1 calc R . .
C10 C 0.0597(3) 1.2308(8) 0.4025(4) 0.050(2) Uani 1 1 d . . .
H10A H 0.0334 1.2777 0.3980 0.075 Uiso 1 1 calc R . .
H10B H 0.0534 1.1936 0.3640 0.075 Uiso 1 1 calc R . .
H10C H 0.0844 1.2957 0.4166 0.075 Uiso 1 1 calc R . .
C11 C 0.0723(2) 1.1147(8) 0.4473(3) 0.0376(18) Uani 1 1 d . . .
H11A H 0.0793 1.1566 0.4861 0.045 Uiso 1 1 calc R . .
C12 C 0.0333(3) 1.0167(9) 0.4293(4) 0.052(2) Uani 1 1 d . . .
H12A H 0.0073 1.0683 0.4231 0.078 Uiso 1 1 calc R . .
H12B H 0.0412 0.9491 0.4608 0.078 Uiso 1 1 calc R . .
H12C H 0.0266 0.9698 0.3924 0.078 Uiso 1 1 calc R . .
C13 C 0.0953(3) 0.1586(8) 0.2292(4) 0.055(2) Uani 1 1 d . . .
H13A H 0.0741 0.0865 0.2241 0.083 Uiso 1 1 calc R . .
H13B H 0.1245 0.1180 0.2424 0.083 Uiso 1 1 calc R . .
H13C H 0.0851 0.2057 0.1913 0.083 Uiso 1 1 calc R . .
C14 C 0.0986(2) 0.2616(7) 0.2762(3) 0.0330(17) Uani 1 1 d . . .
H14A H 0.1100 0.2120 0.3147 0.040 Uiso 1 1 calc R . .
C15 C 0.0533(3) 0.3172(8) 0.2586(3) 0.044(2) Uani 1 1 d . . .
H15A H 0.0333 0.2414 0.2534 0.066 Uiso 1 1 calc R . .
H15B H 0.0417 0.3679 0.2213 0.066 Uiso 1 1 calc R . .
H15C H 0.0555 0.3783 0.2899 0.066 Uiso 1 1 calc R . .
C16 C 0.2048(3) 0.2045(8) 0.3504(3) 0.051(2) Uani 1 1 d . . .
H16A H 0.2315 0.1602 0.3548 0.076 Uiso 1 1 calc R . .
H16B H 0.1816 0.1359 0.3402 0.076 Uiso 1 1 calc R . .
H16C H 0.2117 0.2487 0.3879 0.076 Uiso 1 1 calc R . .
C17 C 0.1886(2) 0.3113(8) 0.3014(3) 0.0387(19) Uani 1 1 d . . .
H17A H 0.1815 0.2614 0.2641 0.046 Uiso 1 1 calc R . .
C18 C 0.2252(2) 0.4131(9) 0.3128(4) 0.052(2) Uani 1 1 d . . .
H18A H 0.2518 0.3635 0.3197 0.078 Uiso 1 1 calc R . .
H18B H 0.2321 0.4682 0.3479 0.078 Uiso 1 1 calc R . .
H18C H 0.2152 0.4730 0.2782 0.078 Uiso 1 1 calc R . .
C19 C 0.0474(3) 0.7059(8) 0.0766(3) 0.055(2) Uani 1 1 d . . .
H19A H 0.0312 0.6783 0.0348 0.083 Uiso 1 1 calc R . .
H19B H 0.0714 0.7686 0.0831 0.083 Uiso 1 1 calc R . .
H19C H 0.0272 0.7516 0.0869 0.083 Uiso 1 1 calc R . .
C20 C 0.0670(3) 0.5804(7) 0.1155(3) 0.0369(18) Uani 1 1 d . . .
H20A H 0.0886 0.5402 0.1051 0.044 Uiso 1 1 calc R . .
C21 C 0.0321(3) 0.4707(8) 0.1025(3) 0.049(2) Uani 1 1 d . . .
H21A H 0.0160 0.4509 0.0598 0.074 Uiso 1 1 calc R . .
H21B H 0.0113 0.5034 0.1147 0.074 Uiso 1 1 calc R . .
H21C H 0.0467 0.3875 0.1245 0.074 Uiso 1 1 calc R . .
C22 C 0.1691(3) 0.7918(9) 0.2665(3) 0.051(2) Uani 1 1 d . . .
H22A H 0.1906 0.8592 0.2686 0.076 Uiso 1 1 calc R . .
H22B H 0.1849 0.7122 0.2908 0.076 Uiso 1 1 calc R . .
H22C H 0.1509 0.8325 0.2815 0.076 Uiso 1 1 calc R . .
C23 C 0.1396(2) 0.7476(8) 0.2026(3) 0.0393(19) Uani 1 1 d . . .
H23A H 0.1231 0.8301 0.1795 0.047 Uiso 1 1 calc R . .
C24 C 0.1669(3) 0.6946(9) 0.1755(4) 0.058(2) Uani 1 1 d . . .
H24A H 0.1888 0.7636 0.1802 0.087 Uiso 1 1 calc R . .
H24B H 0.1472 0.6761 0.1331 0.087 Uiso 1 1 calc R . .
H24C H 0.1821 0.6103 0.1957 0.087 Uiso 1 1 calc R . .

loop_
_atom_site_aniso_label
_atom_site_aniso_U_11
_atom_site_aniso_U_22
_atom_site_aniso_U_33
_atom_site_aniso_U_23
_atom_site_aniso_U_13
_atom_site_aniso_U_12
Sn1 0.0351(3) 0.0301(3) 0.0352(3) -0.0033(2) 0.0177(2) 0.0016(2)
Te1 0.0467(3) 0.0321(3) 0.0347(3) -0.0021(2) 0.0193(2) -0.0089(2)
Te2 0.0697(4) 0.0258(3) 0.0358(3) -0.0013(2) 0.0317(3) 0.0004(3)
Te4 0.0359(3) 0.0344(3) 0.0302(2) -0.0041(2) 0.0125(2) 0.0060(2)
Te3 0.0362(3) 0.0383(3) 0.0331(3) 0.0002(2) 0.0163(2) 0.0061(2)
P1 0.0372(11) 0.0212(10) 0.0309(9) 0.0007(8) 0.0180(8) 0.0010(8)
P2 0.0391(11) 0.0227(10) 0.0283(9) -0.0008(8) 0.0187(8) 0.0020(8)
P4 0.0310(10) 0.0247(10) 0.0287(9) -0.0018(8) 0.0156(8) 0.0010(8)
P3 0.0310(10) 0.0269(10) 0.0282(9) 0.0006(8) 0.0159(8) -0.0019(8)
N1 0.046(4) 0.024(3) 0.029(3) 0.002(3) 0.017(3) 0.001(3)
N2 0.039(4) 0.032(3) 0.034(3) 0.002(3) 0.024(3) 0.000(3)
C1 0.079(7) 0.061(6) 0.057(5) 0.004(5) 0.055(5) 0.009(5)
C2 0.046(5) 0.035(4) 0.035(4) 0.002(3) 0.028(4) -0.002(4)
C3 0.069(6) 0.039(5) 0.044(4) -0.015(4) 0.037(4) -0.011(4)
C4 0.047(5) 0.038(5) 0.050(5) 0.012(4) 0.010(4) 0.016(4)
C5 0.033(4) 0.035(4) 0.046(4) 0.000(4) 0.017(3) 0.007(4)
C6 0.037(5) 0.061(6) 0.066(5) -0.011(5) 0.032(4) 0.006(4)
C7 0.035(5) 0.049(5) 0.050(5) 0.009(4) 0.022(4) 0.004(4)
C8 0.047(5) 0.028(4) 0.038(4) 0.003(3) 0.021(4) -0.005(4)
C9 0.062(6) 0.034(5) 0.051(5) -0.005(4) 0.018(4) -0.011(4)
C10 0.046(5) 0.043(5) 0.058(5) 0.006(4) 0.023(4) 0.015(4)
C11 0.043(5) 0.035(5) 0.038(4) -0.003(3) 0.023(4) 0.007(4)
C12 0.040(5) 0.054(6) 0.062(5) 0.009(4) 0.025(4) 0.007(4)
C13 0.072(6) 0.032(5) 0.060(5) -0.017(4) 0.033(5) -0.015(5)
C14 0.040(4) 0.027(4) 0.033(4) 0.001(3) 0.019(3) -0.004(4)
C15 0.052(5) 0.045(5) 0.041(4) -0.006(4) 0.028(4) -0.016(4)
C16 0.051(6) 0.040(5) 0.057(5) 0.006(4) 0.024(4) 0.020(4)
C17 0.044(5) 0.032(4) 0.045(4) 0.003(4) 0.026(4) 0.013(4)
C18 0.028(5) 0.061(6) 0.074(6) 0.010(5) 0.030(4) 0.011(4)
C19 0.075(6) 0.045(5) 0.034(4) 0.014(4) 0.019(4) -0.005(5)
C20 0.051(5) 0.035(4) 0.026(3) -0.002(3) 0.020(3) 0.002(4)
C21 0.055(5) 0.042(5) 0.038(4) -0.012(4) 0.014(4) -0.011(4)
C22 0.033(5) 0.047(5) 0.060(5) -0.006(4) 0.014(4) -0.020(4)
C23 0.040(5) 0.037(5) 0.040(4) 0.006(4) 0.020(4) -0.008(4)
C24 0.056(6) 0.053(6) 0.086(6) 0.010(5) 0.051(5) -0.006(5)

loop_
_atom_type_symbol
_atom_type_description
_atom_type_scat_dispersion_real
_atom_type_scat_dispersion_imag
_atom_type_scat_source
C C 0.0033 0.0016 'International Tables Vol C Tables 4.2.6.8 and 6.1.1.4'
H H 0.0000 0.0000 'International Tables Vol C Tables 4.2.6.8 and 6.1.1.4'
N N 0.0061 0.0033 'International Tables Vol C Tables 4.2.6.8 and 6.1.1.4'
P P 0.1023 0.0942 'International Tables Vol C Tables 4.2.6.8 and 6.1.1.4'
Sn Sn -0.6537 1.4246 'International Tables Vol C Tables 4.2.6.8 and 6.1.1.4'
Te Te -0.5308 1.6751 'International Tables Vol C Tables 4.2.6.8 and 6.1.1.4'

loop_
_geom_angle_atom_site_label_1
_geom_angle_atom_site_label_2
_geom_angle_atom_site_label_3
_geom_angle
_geom_angle_site_symmetry_1
_geom_angle_site_symmetry_3
_geom_angle_publ_flag
Te2 Sn1 Te4 93.25(2) . . ?
Te2 Sn1 Te1 96.62(2) . . ?
Te4 Sn1 Te1 92.50(4) . . ?
Te2 Sn1 Te3 73.71(2) . . ?
Te4 Sn1 Te3 92.19(3) . . ?
Te1 Sn1 Te3 169.48(2) . . ?
Te2 Sn1 Te3 96.58(2) . 2 ?
Te4 Sn1 Te3 162.27(2) . 2 ?
Te1 Sn1 Te3 100.95(4) . 2 ?
Te3 Sn1 Te3 76.56(3) . 2 ?
P1 Te1 Sn1 110.78(5) . . ?
P2 Te2 Sn1 111.74(5) . . ?
P4 Te4 Sn1 103.01(6) . . ?
P3 Te3 Sn1 110.16(5) . . ?
N1 P1 C5 107.7(3) . . ?
N1 P1 C2 106.0(3) . . ?
C5 P1 C2 106.0(3) . . ?
N1 P1 Te1 118.7(2) . . ?
C5 P1 Te1 109.8(3) . . ?
C2 P1 Te1 107.9(2) . . ?
N1 P2 C8 105.8(3) . . ?
N1 P2 C11 111.0(3) . . ?
C8 P2 C11 106.9(3) . . ?
N1 P2 Te2 121.3(2) . . ?
C8 P2 Te2 104.3(2) . . ?
C11 P2 Te2 106.6(2) . . ?
N2 P4 C17 105.4(3) . . ?
N2 P4 C14 111.1(3) . . ?
C17 P4 C14 105.2(3) . . ?
N2 P4 Te4 120.4(2) . . ?
C17 P4 Te4 105.3(2) . . ?
C14 P4 Te4 108.3(2) . . ?
N2 P3 C20 105.7(3) . . ?
N2 P3 C23 110.1(3) . . ?
C20 P3 C23 104.8(3) . . ?
N2 P3 Te3 120.0(2) . . ?
C20 P3 Te3 108.1(3) . . ?
C23 P3 Te3 107.1(3) . . ?
P2 N1 P1 147.3(4) . . ?
P4 N2 P3 141.8(4) . . ?
C1 C2 C3 111.3(7) . . ?
C1 C2 P1 108.8(5) . . ?
C3 C2 P1 110.7(5) . . ?
C6 C5 C4 111.3(7) . . ?
C6 C5 P1 110.3(5) . . ?
C4 C5 P1 111.8(6) . . ?
C7 C8 C9 109.6(6) . . ?
C7 C8 P2 110.7(5) . . ?
C9 C8 P2 111.4(6) . . ?
C10 C11 C12 111.2(6) . . ?
C10 C11 P2 113.0(5) . . ?
C12 C11 P2 110.6(5) . . ?
C15 C14 C13 110.1(6) . . ?
C15 C14 P4 111.8(5) . . ?
C13 C14 P4 110.8(5) . . ?
C16 C17 C18 111.2(6) . . ?
C16 C17 P4 114.1(6) . . ?
C18 C17 P4 111.3(5) . . ?
C19 C20 C21 112.3(7) . . ?
C19 C20 P3 113.1(5) . . ?
C21 C20 P3 111.0(5) . . ?
C22 C23 C24 111.5(7) . . ?
C22 C23 P3 112.0(5) . . ?
C24 C23 P3 110.9(6) . . ?

loop_
_geom_bond_atom_site_label_1
_geom_bond_atom_site_label_2
_geom_bond_distance
_geom_bond_site_symmetry_2
_geom_bond_publ_flag
Sn1 Te2 2.8831(9) . ?
Sn1 Te4 2.9851(10) . ?
Sn1 Te1 3.1495(10) . ?
Sn1 Te3 3.2304(10) . ?
Sn1 Te3 3.7066(14) 2 ?
Te1 P1 2.410(2) . ?
Te2 P2 2.4607(18) . ?
Te4 P4 2.4387(18) . ?
Te3 P3 2.426(2) . ?
P1 N1 1.589(6) . ?
P1 C5 1.840(7) . ?
P1 C2 1.842(7) . ?
P2 N1 1.573(6) . ?
P2 C8 1.835(8) . ?
P2 C11 1.842(7) . ?
P4 N2 1.586(6) . ?
P4 C17 1.822(7) . ?
P4 C14 1.832(7) . ?
P3 N2 1.598(6) . ?
P3 C20 1.835(7) . ?
P3 C23 1.841(7) . ?
C1 C2 1.526(11) . ?
C2 C3 1.529(10) . ?
C4 C5 1.543(10) . ?
C5 C6 1.504(10) . ?
C7 C8 1.517(10) . ?
C8 C9 1.521(10) . ?
C10 C11 1.527(10) . ?
C11 C12 1.532(11) . ?
C13 C14 1.542(10) . ?
C14 C15 1.507(10) . ?
C16 C17 1.522(10) . ?
C17 C18 1.526(11) . ?
C19 C20 1.518(10) . ?
C20 C21 1.526(10) . ?
C22 C23 1.516(10) . ?
C23 C24 1.529(11) . ?
